data_7151903
loop_
_publ_author_name
'Jadhav, Sandip V.'
'Bandyopadhyay, Anupam'
'Benke, Sushil N.'
'Mali, Sachitanand M.'
'Gopi, Hosahudya N.'

_publ_section_title
;
 A facile synthesis and crystallographic analysis of N-protected
 \b-amino alcohols and short peptaibols.
;
_journal_issue 11
_journal_name_full 'Organic &amp; biomolecular chemistry'
_journal_page_first 4182
_journal_page_last 4187
_journal_paper_doi 10.1039/c0ob01226b
_journal_volume 9
_journal_year 2011
_chemical_absolute_configuration syn
_chemical_compound_source synthesis
_chemical_formula_moiety 'C20 H23 N O3'
_chemical_formula_sum 'C20 H23 N O3'
_chemical_formula_weight 325.39
_chemical_melting_point 394(1)
_chemical_name_common Fmoc-Val-CH2OH
_chemical_name_systematic Fmoc-Val-CH2OH
_space_group_IT_number 4
_symmetry_cell_setting monoclinic
_symmetry_Int_Tables_number 4
_symmetry_space_group_name_Hall 'P 2yb'
_symmetry_space_group_name_H-M 'P 1 21 1'
_atom_sites_solution_hydrogens geom
_atom_sites_solution_primary direct
_atom_sites_solution_secondary difmap
_audit_creation_method SHELXL-97
_cell_angle_alpha 90.00
_cell_angle_beta 93.573(14)
_cell_angle_gamma 90.00
_cell_formula_units_Z 2
_cell_length_a 4.942(4)
_cell_length_b 11.622(11)
_cell_length_c 15.783(14)
_cell_measurement_temperature 296(2)
_cell_volume 904.7(14)
_computing_structure_refinement 'SHELXL-97 (Sheldrick, 2008)'
_computing_structure_solution 'SHELXS-97 (Sheldrick, 2008)'
_diffrn_ambient_pressure '101.325 '
_diffrn_ambient_temperature 296(2)
_diffrn_measured_fraction_theta_full 0.988
_diffrn_measured_fraction_theta_max 0.988
_diffrn_radiation_monochromator graphite
_diffrn_radiation_probe x-ray
_diffrn_radiation_type MoK\a
_diffrn_radiation_wavelength 0.71073
_diffrn_reflns_av_R_equivalents 0.0262
_diffrn_reflns_av_sigmaI/netI 0.0383
_diffrn_reflns_limit_h_max 6
_diffrn_reflns_limit_h_min -6
_diffrn_reflns_limit_k_max 15
_diffrn_reflns_limit_k_min -15
_diffrn_reflns_limit_l_max 19
_diffrn_reflns_limit_l_min -21
_diffrn_reflns_number 9389
_diffrn_reflns_theta_full 28.28
_diffrn_reflns_theta_max 28.28
_diffrn_reflns_theta_min 3.12
_diffrn_source 'fine-focus sealed tube'
_diffrn_source_type 'graphite monochromator'
_exptl_absorpt_coefficient_mu 0.080
_exptl_crystal_colour Colourless
_exptl_crystal_density_diffrn 1.195
_exptl_crystal_density_method 'not measured'
_exptl_crystal_description 'rod shape'
_exptl_crystal_F_000 348
_exptl_crystal_recrystallization_method MeOH
_refine_diff_density_max 0.107
_refine_diff_density_min -0.161
_refine_diff_density_rms 0.028
_refine_ls_abs_structure_details 'Flack H D (1983), Acta Cryst. A39, 876-881'
_refine_ls_abs_structure_Flack 0.7(8)
_refine_ls_extinction_method none
_refine_ls_goodness_of_fit_ref 1.456
_refine_ls_hydrogen_treatment mixed
_refine_ls_matrix_type full
_refine_ls_number_parameters 220
_refine_ls_number_reflns 4239
_refine_ls_number_restraints 1
_refine_ls_restrained_S_all 1.456
_refine_ls_R_factor_all 0.0758
_refine_ls_R_factor_gt 0.0410
_refine_ls_shift/su_max 0.097
_refine_ls_shift/su_mean 0.009
_refine_ls_structure_factor_coef Fsqd
_refine_ls_weighting_details 'calc w=1/[\s^2^(Fo^2^)+(0.0000P)^2^+0.0000P] where P=(Fo^2^+2Fc^2^)/3'
_refine_ls_weighting_scheme calc
_refine_ls_wR_factor_gt 0.0508
_refine_ls_wR_factor_ref 0.0548
_reflns_number_gt 2760
_reflns_number_total 4239
_reflns_threshold_expression >2sigma(I)
_cod_data_source_file c0ob01226b.txt
_cod_data_source_block svj1
_cod_original_sg_symbol_H-M 'P 21'
_cod_database_code 7151903

loop_
_symmetry_equiv_pos_as_xyz
'x, y, z'
'-x, y+1/2, -z'

loop_
_atom_site_label
_atom_site_type_symbol
_atom_site_fract_x
_atom_site_fract_y
_atom_site_fract_z
_atom_site_U_iso_or_equiv
_atom_site_adp_type
_atom_site_occupancy
_atom_site_symmetry_multiplicity
_atom_site_calc_flag
_atom_site_refinement_flags
_atom_site_disorder_assembly
_atom_site_disorder_group
C1 C 0.9182(3) 0.46288(14) 0.59694(10) 0.0500(5) Uani 1 1 d . . .
H1 H 0.7312 0.4557 0.5730 0.060 Uiso 1 1 calc R . .
C2 C 0.9430(3) 0.56126(15) 0.65902(10) 0.0496(4) Uani 1 1 d . . .
C3 C 0.8118(3) 0.57898(19) 0.73282(12) 0.0683(5) Uani 1 1 d . . .
H3 H 0.6829 0.5269 0.7498 0.082 Uiso 1 1 calc R . .
C4 C 0.8766(4) 0.6760(2) 0.78087(12) 0.0821(6) Uani 1 1 d . . .
H4 H 0.7876 0.6896 0.8301 0.099 Uiso 1 1 calc R . .
C5 C 1.0689(4) 0.75209(19) 0.75727(14) 0.0831(7) Uani 1 1 d . . .
H5 H 1.1128 0.8154 0.7915 0.100 Uiso 1 1 calc R . .
C6 C 1.1986(3) 0.73606(17) 0.68329(14) 0.0693(5) Uani 1 1 d . . .
H6 H 1.3276 0.7884 0.6669 0.083 Uiso 1 1 calc R . .
C7 C 1.1327(3) 0.64040(15) 0.63398(11) 0.0522(5) Uani 1 1 d . . .
C8 C 1.2300(3) 0.60328(15) 0.55311(11) 0.0514(4) Uani 1 1 d . . .
C9 C 1.4141(3) 0.65396(18) 0.50185(13) 0.0721(6) Uani 1 1 d . . .
H9 H 1.5009 0.7223 0.5178 0.087 Uiso 1 1 calc R . .
C10 C 1.4651(4) 0.6004(2) 0.42661(14) 0.0802(6) Uani 1 1 d . . .
H10 H 1.5872 0.6334 0.3912 0.096 Uiso 1 1 calc R . .
C11 C 1.3390(4) 0.4992(2) 0.40294(12) 0.0787(6) Uani 1 1 d . . .
H11 H 1.3758 0.4648 0.3517 0.094 Uiso 1 1 calc R . .
C12 C 1.1569(3) 0.44764(18) 0.45469(12) 0.0687(5) Uani 1 1 d . . .
H12 H 1.0731 0.3786 0.4389 0.082 Uiso 1 1 calc R . .
C13 C 1.1027(3) 0.50063(16) 0.52985(10) 0.0498(4) Uani 1 1 d . . .
C14 C 1.0175(3) 0.34977(14) 0.63449(10) 0.0554(5) Uani 1 1 d . . .
H14A H 1.0241 0.2921 0.5903 0.066 Uiso 1 1 calc R . .
H14B H 1.1985 0.3588 0.6612 0.066 Uiso 1 1 calc R . .
C15 C 0.9282(3) 0.23880(15) 0.75545(10) 0.0496(4) Uani 1 1 d . . .
C16 C 0.7823(3) 0.12876(15) 0.87748(10) 0.0505(5) Uani 1 1 d . . .
H16 H 0.9784 0.1241 0.8906 0.061 Uiso 1 1 calc R . .
C17 C 0.6567(3) 0.17525(18) 0.95598(12) 0.0709(6) Uani 1 1 d . . .
H17 H 0.4642 0.1904 0.9415 0.085 Uiso 1 1 calc R . .
C18 C 0.6780(4) 0.0881(2) 1.02822(12) 0.1101(8) Uani 1 1 d . . .
H18A H 0.8639 0.0658 1.0390 0.165 Uiso 1 1 calc R . .
H18B H 0.5709 0.0216 1.0127 0.165 Uiso 1 1 calc R . .
H18C H 0.6125 0.1222 1.0785 0.165 Uiso 1 1 calc R . .
C19 C 0.7914(5) 0.2879(2) 0.98418(14) 0.1131(8) Uani 1 1 d . . .
H19A H 0.7754 0.3424 0.9384 0.170 Uiso 1 1 calc R . .
H19B H 0.9796 0.2744 0.9998 0.170 Uiso 1 1 calc R . .
H19C H 0.7041 0.3180 1.0321 0.170 Uiso 1 1 calc R . .
C20 C 0.6874(3) 0.01056(16) 0.85019(11) 0.0628(5) Uani 1 1 d . . .
H20A H 0.7691 -0.0094 0.7978 0.075 Uiso 1 1 calc R . .
H20B H 0.7504 -0.0447 0.8931 0.075 Uiso 1 1 calc R . .
N1 N 0.7381(2) 0.21004(12) 0.80771(8) 0.0563(4) Uani 1 1 d . . .
H1A H 0.5806 0.2411 0.7999 0.068 Uiso 1 1 calc R . .
O1 O 0.83160(18) 0.31451(10) 0.69671(7) 0.0572(3) Uani 1 1 d . . .
O2 O 1.16121(18) 0.20355(10) 0.75997(7) 0.0650(4) Uani 1 1 d . . .
O3 O 0.3992(2) 0.00119(11) 0.83721(8) 0.0801(4) Uani 1 1 d . . .
H3A H 0.3419 0.0532 0.8059 0.120 Uiso 1 1 calc R . .

loop_
_atom_site_aniso_label
_atom_site_aniso_U_11
_atom_site_aniso_U_22
_atom_site_aniso_U_33
_atom_site_aniso_U_23
_atom_site_aniso_U_13
_atom_site_aniso_U_12
C1 0.0449(8) 0.0465(12) 0.0575(11) 0.0074(10) -0.0048(8) -0.0032(8)
C2 0.0487(9) 0.0485(12) 0.0506(11) 0.0028(10) -0.0039(8) 0.0056(8)
C3 0.0642(10) 0.0710(16) 0.0695(14) 0.0042(13) 0.0023(10) 0.0028(11)
C4 0.0881(13) 0.0872(19) 0.0709(14) -0.0117(14) 0.0031(11) 0.0177(14)
C5 0.0933(16) 0.0659(17) 0.0869(17) -0.0184(14) -0.0207(13) 0.0125(13)
C6 0.0666(11) 0.0526(14) 0.0865(15) 0.0011(13) -0.0124(11) -0.0019(10)
C7 0.0517(9) 0.0422(12) 0.0613(12) 0.0068(10) -0.0096(8) 0.0029(9)
C8 0.0458(8) 0.0477(12) 0.0600(12) 0.0150(10) -0.0019(8) 0.0028(9)
C9 0.0647(10) 0.0673(15) 0.0840(15) 0.0259(13) 0.0010(10) -0.0013(10)
C10 0.0740(12) 0.0917(19) 0.0759(16) 0.0335(15) 0.0130(11) 0.0172(14)
C11 0.0859(13) 0.0950(19) 0.0554(12) 0.0098(15) 0.0048(11) 0.0274(14)
C12 0.0742(12) 0.0715(15) 0.0591(13) 0.0024(12) -0.0067(10) 0.0087(11)
C13 0.0477(9) 0.0509(12) 0.0498(11) 0.0070(10) -0.0067(8) 0.0046(9)
C14 0.0472(8) 0.0525(13) 0.0667(12) 0.0123(10) 0.0055(8) -0.0031(8)
C15 0.0403(8) 0.0502(12) 0.0573(11) 0.0037(10) -0.0037(7) -0.0039(8)
C16 0.0365(7) 0.0599(13) 0.0549(11) 0.0045(10) 0.0019(7) 0.0024(8)
C17 0.0581(9) 0.0881(17) 0.0671(13) -0.0120(13) 0.0086(9) 0.0015(11)
C18 0.1353(16) 0.138(2) 0.0588(13) 0.0034(16) 0.0224(12) -0.0274(18)
C19 0.1369(19) 0.096(2) 0.1057(19) -0.0397(16) 0.0033(14) 0.0088(17)
C20 0.0621(10) 0.0612(13) 0.0642(12) 0.0053(11) -0.0023(8) 0.0119(10)
N1 0.0331(6) 0.0637(11) 0.0722(10) 0.0203(9) 0.0045(6) 0.0059(7)
O1 0.0399(6) 0.0542(8) 0.0774(8) 0.0218(7) 0.0034(5) 0.0007(6)
O2 0.0339(5) 0.0811(10) 0.0801(8) 0.0256(7) 0.0047(5) 0.0076(6)
O3 0.0672(7) 0.0618(10) 0.1091(11) 0.0143(8) -0.0127(6) -0.0123(7)

loop_
_atom_type_symbol
_atom_type_description
_atom_type_scat_dispersion_real
_atom_type_scat_dispersion_imag
_atom_type_scat_source
C C 0.0033 0.0016 'International Tables Vol C Tables 4.2.6.8 and 6.1.1.4'
H H 0.0000 0.0000 'International Tables Vol C Tables 4.2.6.8 and 6.1.1.4'
N N 0.0061 0.0033 'International Tables Vol C Tables 4.2.6.8 and 6.1.1.4'
O O 0.0106 0.0060 'International Tables Vol C Tables 4.2.6.8 and 6.1.1.4'

loop_
_geom_angle_atom_site_label_1
_geom_angle_atom_site_label_2
_geom_angle_atom_site_label_3
_geom_angle
_geom_angle_site_symmetry_1
_geom_angle_site_symmetry_3
_geom_angle_publ_flag
C13 C1 C2 102.02(14) . . ?
C13 C1 C14 109.48(14) . . ?
C2 C1 C14 113.21(14) . . ?
C7 C2 C3 120.09(18) . . ?
C7 C2 C1 110.28(15) . . ?
C3 C2 C1 129.62(17) . . ?
C2 C3 C4 118.53(19) . . ?
C5 C4 C3 121.2(2) . . ?
C4 C5 C6 120.7(2) . . ?
C5 C6 C7 118.63(19) . . ?
C6 C7 C2 120.76(18) . . ?
C6 C7 C8 130.64(18) . . ?
C2 C7 C8 108.60(16) . . ?
C9 C8 C13 120.95(18) . . ?
C9 C8 C7 130.55(18) . . ?
C13 C8 C7 108.50(16) . . ?
C10 C9 C8 118.2(2) . . ?
C11 C10 C9 121.2(2) . . ?
C10 C11 C12 120.7(2) . . ?
C13 C12 C11 118.79(19) . . ?
C12 C13 C8 120.19(17) . . ?
C12 C13 C1 129.37(18) . . ?
C8 C13 C1 110.43(16) . . ?
O1 C14 C1 107.97(13) . . ?
O2 C15 N1 125.42(16) . . ?
O2 C15 O1 123.60(14) . . ?
N1 C15 O1 110.97(14) . . ?
N1 C16 C20 110.24(14) . . ?
N1 C16 C17 109.65(16) . . ?
C20 C16 C17 114.96(15) . . ?
C18 C17 C16 111.19(18) . . ?
C18 C17 C19 110.13(18) . . ?
C16 C17 C19 110.54(16) . . ?
O3 C20 C16 113.57(14) . . ?
C15 N1 C16 123.57(13) . . ?
C15 O1 C14 116.16(12) . . ?

loop_
_geom_bond_atom_site_label_1
_geom_bond_atom_site_label_2
_geom_bond_distance
_geom_bond_site_symmetry_2
_geom_bond_publ_flag
C1 C13 1.505(2) . ?
C1 C2 1.506(2) . ?
C1 C14 1.511(2) . ?
C2 C7 1.388(2) . ?
C2 C3 1.383(2) . ?
C3 C4 1.385(3) . ?
C4 C5 1.367(3) . ?
C5 C6 1.379(3) . ?
C6 C7 1.384(2) . ?
C7 C8 1.457(2) . ?
C8 C9 1.386(2) . ?
C8 C13 1.387(2) . ?
C9 C10 1.378(3) . ?
C10 C11 1.372(3) . ?
C11 C12 1.388(2) . ?
C12 C13 1.378(2) . ?
C14 O1 1.4453(19) . ?
C15 O2 1.2201(19) . ?
C15 N1 1.3307(18) . ?
C15 O1 1.3441(18) . ?
C16 N1 1.457(2) . ?
C16 C20 1.506(3) . ?
C16 C17 1.519(2) . ?
C17 C18 1.523(3) . ?
C17 C19 1.523(3) . ?
C20 O3 1.431(2) . ?

loop_
_cod_related_entry_id
_cod_related_entry_database
_cod_related_entry_code
1 ChemSpider 599750
